data_4107453
loop_
_publ_author_name
'Thelma Koullourou'
'Louise S. Natrajan'
'Hiren Bhavsar'
'Simon J.A. Pope'
'Jianghua Feng'
'Johanna Narvainen'
'Rachel Shaw'
'Emma Scales'
'Risto Kauppinen'
'Alan M. Kenwright'
'Stephen Faulkner'

_publ_section_title
;
 Synthesis and Spectroscopic Properties of a Prototype Single Molecule
 Dual Imaging Agent Comprising a Heterobimetallic Rhenium-Gadolinium
 Complex
;
_journal_name_full 'Journal of the American Chemical Society'
_journal_page_first 2178
_journal_page_last 2179
_journal_paper_doi 10.1021/ja710859p
_journal_volume 130
_journal_year 2008
_chemical_formula_moiety 'C32 H54 N5 O6'
_chemical_formula_sum 'C34 H68 Br N6 Na O11'
_chemical_formula_weight 839.84
_chemical_name_systematic
; 

 ? 

;
_space_group_IT_number 2
_symmetry_cell_setting triclinic
_symmetry_space_group_name_Hall '-P 1'
_symmetry_space_group_name_H-M 'P -1'
_atom_sites_solution_hydrogens geom
_atom_sites_solution_primary direct
_atom_sites_solution_secondary difmap
_audit_creation_method SHELXL-97
_cell_angle_alpha 81.12(3)
_cell_angle_beta 79.24(3)
_cell_angle_gamma 84.00(3)
_cell_formula_units_Z 2
_cell_length_a 10.112(2)
_cell_length_b 10.838(2)
_cell_length_c 20.948(4)
_cell_measurement_reflns_used 10928
_cell_measurement_temperature 150(2)
_cell_measurement_theta_max 27.08
_cell_measurement_theta_min 2.21
_cell_volume 2221.6(8)
_computing_cell_refinement 'Bruker XSCANS'
_computing_data_collection 'Bruker XSCANS'
_computing_data_reduction 'Bruker SHELXTL'
_computing_molecular_graphics 'Bruker SHELXTL'
_computing_publication_material 'Bruker SHELXTL'
_computing_structure_refinement 'SHELXL-97 (Sheldrick, 1997)'
_computing_structure_solution 'SHELXS-97 (Sheldrick, 1990)'
_diffrn_ambient_temperature 293(2)
_diffrn_measured_fraction_theta_full 0.990
_diffrn_measured_fraction_theta_max 0.986
_diffrn_measurement_device_type 'Bruker P4'
_diffrn_measurement_method '\w scans'
_diffrn_radiation_monochromator 'Silicon 111'
_diffrn_radiation_source 'Daresbury SRS Station 9.8'
_diffrn_radiation_type Synchrotron
_diffrn_radiation_wavelength 0.69057
_diffrn_reflns_av_R_equivalents 0.0631
_diffrn_reflns_av_sigmaI/netI 0.0965
_diffrn_reflns_limit_h_max 13
_diffrn_reflns_limit_h_min -13
_diffrn_reflns_limit_k_max 14
_diffrn_reflns_limit_k_min -14
_diffrn_reflns_limit_l_max 27
_diffrn_reflns_limit_l_min -27
_diffrn_reflns_number 21914
_diffrn_reflns_theta_full 27.50
_diffrn_reflns_theta_max 28.28
_diffrn_reflns_theta_min 1.91
_exptl_absorpt_coefficient_mu 0.992
_exptl_absorpt_correction_T_max 0.9248
_exptl_absorpt_correction_T_min 0.8735
_exptl_absorpt_correction_type multi-scan
_exptl_absorpt_process_details sadabs
_exptl_crystal_colour pink
_exptl_crystal_density_diffrn 1.255
_exptl_crystal_description cube
_exptl_crystal_F_000 896
_exptl_crystal_size_max 0.14
_exptl_crystal_size_mid 0.09
_exptl_crystal_size_min 0.05
_refine_diff_density_max 0.747
_refine_diff_density_min -0.766
_refine_diff_density_rms 0.127
_refine_ls_extinction_method none
_refine_ls_goodness_of_fit_ref 0.991
_refine_ls_hydrogen_treatment mixed
_refine_ls_matrix_type full
_refine_ls_number_parameters 487
_refine_ls_number_reflns 10902
_refine_ls_number_restraints 0
_refine_ls_restrained_S_all 0.991
_refine_ls_R_factor_all 0.0842
_refine_ls_R_factor_gt 0.0707
_refine_ls_shift/su_max 0.001
_refine_ls_shift/su_mean 0.000
_refine_ls_structure_factor_coef Fsqd
_refine_ls_weighting_details 'calc w=1/[\s^2^(Fo^2^)+(0.1390P)^2^+0.0000P] where P=(Fo^2^+2Fc^2^)/3'
_refine_ls_weighting_scheme calc
_refine_ls_wR_factor_gt 0.2014
_refine_ls_wR_factor_ref 0.2205
_reflns_number_gt 8314
_reflns_number_total 10902
_reflns_threshold_expression >2sigma(I)
_cod_data_source_file ja710859p-file002.cif
_cod_data_source_block HBLPY
_cod_original_cell_volume 2221.6(7)
_cod_database_code 4107453

loop_
_symmetry_equiv_pos_as_xyz
'x, y, z'
'-x, -y, -z'

loop_
_atom_site_label
_atom_site_type_symbol
_atom_site_fract_x
_atom_site_fract_y
_atom_site_fract_z
_atom_site_U_iso_or_equiv
_atom_site_adp_type
_atom_site_occupancy
_atom_site_symmetry_multiplicity
_atom_site_calc_flag
_atom_site_refinement_flags
Br1 Br 0.13701(3) 0.28297(3) 0.444565(17) 0.03561(14) Uani 1 1 d .
Na1 Na 0.01934(11) 0.86566(10) 0.26257(5) 0.0215(2) Uani 1 1 d .
O3 O -0.0787(2) 1.0636(2) 0.21478(10) 0.0298(5) Uani 1 1 d .
O2 O -0.1105(2) 0.7888(2) 0.18173(10) 0.0275(5) Uani 1 1 d .
O1 O 0.1982(2) 0.7399(2) 0.19132(10) 0.0279(5) Uani 1 1 d .
O4 O 0.1907(2) 0.5615(2) 0.14947(10) 0.0282(5) Uani 1 1 d .
O5 O -0.3084(2) 0.8780(2) 0.15459(10) 0.0267(4) Uani 1 1 d .
O6 O -0.1110(2) 1.2705(2) 0.22165(10) 0.0282(5) Uani 1 1 d .
O5W O 0.2979(3) 0.4802(3) 0.49909(14) 0.0331(5) Uani 1 1 d .
H2W H 0.331(5) 0.439(5) 0.512(3) 0.052(18) Uiso 1 1 d .
O1W O 0.4996(3) 0.3623(3) 0.56475(14) 0.0368(6) Uani 1 1 d .
H1W H 0.539(5) 0.398(5) 0.556(2) 0.044(16) Uiso 1 1 d .
O3W O 0.6023(2) 0.1559(2) 0.50410(12) 0.0357(5) Uani 1 1 d .
O4W O 0.8075(2) 0.3106(3) 0.44325(12) 0.0384(6) Uani 1 1 d .
O2W O 0.4137(3) 0.0918(3) 0.43680(13) 0.0426(6) Uani 1 1 d .
N3 N -0.0855(2) 1.0110(2) 0.34818(11) 0.0207(5) Uani 1 1 d .
N2 N -0.2097(2) 0.7960(2) 0.31431(11) 0.0221(5) Uani 1 1 d .
N1 N 0.0568(2) 0.6457(2) 0.31006(11) 0.0215(5) Uani 1 1 d .
N4 N 0.1817(2) 0.8706(2) 0.34388(11) 0.0211(5) Uani 1 1 d .
N5 N 0.3400(4) 1.2209(3) 0.16577(16) 0.0449(8) Uani 1 1 d .
N1S N 0.5215(5) 0.5466(5) 0.2547(2) 0.0673(11) Uani 1 1 d .
C1 C -0.0669(3) 0.6109(3) 0.35646(13) 0.0251(6) Uani 1 1 d .
H1A H -0.0697 0.6455 0.3968 0.030 Uiso 1 1 calc R
H1B H -0.0641 0.5204 0.3671 0.030 Uiso 1 1 calc R
C5 C -0.0190(3) 0.9815(3) 0.40609(13) 0.0241(6) Uani 1 1 d .
H5A H -0.0515 0.9050 0.4320 0.029 Uiso 1 1 calc R
H5B H -0.0436 1.0483 0.4330 0.029 Uiso 1 1 calc R
C30 C -0.0656(3) 1.1385(3) 0.31534(14) 0.0250(6) Uani 1 1 d .
H30A H 0.0250 1.1589 0.3166 0.030 Uiso 1 1 calc R
H30B H -0.1292 1.1971 0.3383 0.030 Uiso 1 1 calc R
C10 C 0.0855(3) 0.5670(3) 0.25815(14) 0.0258(6) Uani 1 1 d .
H10A H 0.0013 0.5448 0.2488 0.031 Uiso 1 1 calc R
H10B H 0.1365 0.4903 0.2727 0.031 Uiso 1 1 calc R
C7 C 0.1743(3) 0.7442(3) 0.38249(14) 0.0246(6) Uani 1 1 d .
H7A H 0.0923 0.7439 0.4150 0.030 Uiso 1 1 calc R
H7B H 0.2500 0.7279 0.4059 0.030 Uiso 1 1 calc R
C21 C -0.2256(3) 0.8298(3) 0.19633(14) 0.0229(6) Uani 1 1 d .
C11 C 0.1653(3) 0.6338(3) 0.19622(13) 0.0232(6) Uani 1 1 d .
C6 C 0.1333(3) 0.9653(3) 0.38795(14) 0.0253(6) Uani 1 1 d .
H6A H 0.1663 1.0450 0.3669 0.030 Uiso 1 1 calc R
H6B H 0.1711 0.9417 0.4278 0.030 Uiso 1 1 calc R
C8 C 0.1758(3) 0.6382(3) 0.34289(14) 0.0250(6) Uani 1 1 d .
H8A H 0.2570 0.6388 0.3098 0.030 Uiso 1 1 calc R
H8B H 0.1796 0.5593 0.3717 0.030 Uiso 1 1 calc R
C3 C -0.2600(3) 0.8547(3) 0.37405(14) 0.0248(6) Uani 1 1 d .
H3A H -0.2177 0.8096 0.4097 0.030 Uiso 1 1 calc R
H3B H -0.3566 0.8480 0.3862 0.030 Uiso 1 1 calc R
C20 C -0.2993(3) 0.8349(3) 0.26595(14) 0.0269(6) Uani 1 1 d .
H20A H -0.3377 0.9198 0.2701 0.032 Uiso 1 1 calc R
H20B H -0.3729 0.7807 0.2751 0.032 Uiso 1 1 calc R
C40 C 0.3226(3) 0.8893(3) 0.31192(15) 0.0272(6) Uani 1 1 d .
H40A H 0.3607 0.8164 0.2911 0.033 Uiso 1 1 calc R
H40B H 0.3757 0.8975 0.3449 0.033 Uiso 1 1 calc R
C2 C -0.1937(3) 0.6578(3) 0.32865(14) 0.0249(6) Uani 1 1 d .
H2A H -0.1911 0.6225 0.2886 0.030 Uiso 1 1 calc R
H2B H -0.2716 0.6288 0.3598 0.030 Uiso 1 1 calc R
C22 C -0.2662(3) 0.8791(3) 0.08324(14) 0.0249(6) Uani 1 1 d .
C4 C -0.2314(3) 0.9926(3) 0.36502(14) 0.0255(6) Uani 1 1 d .
H4A H -0.2764 1.0382 0.3305 0.031 Uiso 1 1 calc R
H4B H -0.2689 1.0270 0.4052 0.031 Uiso 1 1 calc R
C31 C -0.0858(3) 1.1510(3) 0.24516(14) 0.0246(6) Uani 1 1 d .
C12 C 0.2725(3) 0.6024(3) 0.08506(14) 0.0271(6) Uani 1 1 d .
C34 C -0.0207(4) 1.2604(3) 0.10454(16) 0.0346(7) Uani 1 1 d .
H34A H -0.0145 1.1706 0.1093 0.052 Uiso 1 1 calc R
H34B H 0.0613 1.2879 0.1124 0.052 Uiso 1 1 calc R
H34C H -0.0341 1.2939 0.0608 0.052 Uiso 1 1 calc R
C41 C 0.3310(3) 1.0054(3) 0.26074(15) 0.0276(6) Uani 1 1 d .
C42 C 0.3647(4) 1.1195(4) 0.27396(17) 0.0374(8) Uani 1 1 d .
H42A H 0.3859 1.1261 0.3146 0.045 Uiso 1 1 calc R
C23 C -0.1465(4) 0.9563(3) 0.05769(16) 0.0326(7) Uani 1 1 d .
H23A H -0.0689 0.9152 0.0746 0.049 Uiso 1 1 calc R
H23B H -0.1663 1.0376 0.0716 0.049 Uiso 1 1 calc R
H23C H -0.1282 0.9652 0.0106 0.049 Uiso 1 1 calc R
C24 C -0.2382(4) 0.7465(3) 0.06791(17) 0.0337(7) Uani 1 1 d .
H24A H -0.1589 0.7090 0.0845 0.051 Uiso 1 1 calc R
H24B H -0.2241 0.7470 0.0213 0.051 Uiso 1 1 calc R
H24C H -0.3138 0.6992 0.0882 0.051 Uiso 1 1 calc R
C32 C -0.1387(3) 1.3060(3) 0.15359(14) 0.0293(6) Uani 1 1 d .
C43 C 0.3058(3) 1.0021(3) 0.19876(16) 0.0337(7) Uani 1 1 d .
H43A H 0.2855 0.9279 0.1870 0.040 Uiso 1 1 calc R
C33 C -0.2720(4) 1.2581(3) 0.15012(16) 0.0351(7) Uani 1 1 d .
H33A H -0.2630 1.1683 0.1548 0.053 Uiso 1 1 calc R
H33B H -0.2978 1.2908 0.1086 0.053 Uiso 1 1 calc R
H33C H -0.3400 1.2849 0.1848 0.053 Uiso 1 1 calc R
C13 C 0.2633(4) 0.4986(4) 0.04605(17) 0.0417(8) Uani 1 1 d .
H13A H 0.3025 0.4214 0.0664 0.063 Uiso 1 1 calc R
H13B H 0.3114 0.5182 0.0022 0.063 Uiso 1 1 calc R
H13C H 0.1703 0.4901 0.0448 0.063 Uiso 1 1 calc R
C44 C 0.3661(4) 1.2229(4) 0.2257(2) 0.0458(9) Uani 1 1 d .
H44A H 0.3866 1.2985 0.2358 0.055 Uiso 1 1 calc R
C25 C -0.3918(4) 0.9419(4) 0.05756(17) 0.0388(8) Uani 1 1 d .
H25A H -0.4074 1.0262 0.0677 0.058 Uiso 1 1 calc R
H25B H -0.4684 0.8960 0.0779 0.058 Uiso 1 1 calc R
H25C H -0.3786 0.9432 0.0109 0.058 Uiso 1 1 calc R
C45 C 0.3110(4) 1.1107(4) 0.15405(17) 0.0396(8) Uani 1 1 d .
H45A H 0.2928 1.1060 0.1126 0.048 Uiso 1 1 calc R
C14 C 0.2127(4) 0.7256(4) 0.05348(17) 0.0434(9) Uani 1 1 d .
H14A H 0.2199 0.7908 0.0786 0.065 Uiso 1 1 calc R
H14B H 0.1193 0.7189 0.0522 0.065 Uiso 1 1 calc R
H14C H 0.2609 0.7453 0.0096 0.065 Uiso 1 1 calc R
C35 C -0.1495(4) 1.4488(3) 0.14628(18) 0.0421(9) Uani 1 1 d .
H35A H -0.2244 1.4771 0.1774 0.063 Uiso 1 1 calc R
H35B H -0.1632 1.4824 0.1026 0.063 Uiso 1 1 calc R
H35C H -0.0677 1.4767 0.1542 0.063 Uiso 1 1 calc R
C15 C 0.4162(4) 0.6092(5) 0.09463(19) 0.0469(10) Uani 1 1 d .
H15A H 0.4494 0.5291 0.1147 0.070 Uiso 1 1 calc R
H15B H 0.4182 0.6713 0.1224 0.070 Uiso 1 1 calc R
H15C H 0.4720 0.6314 0.0528 0.070 Uiso 1 1 calc R
C1S C 0.5297(4) 0.4720(4) 0.2984(2) 0.0453(9) Uani 1 1 d .
C2S C 0.5384(5) 0.3768(4) 0.3536(2) 0.0585(11) Uani 1 1 d .
H2S1 H 0.4537 0.3769 0.3832 0.088 Uiso 1 1 calc R
H2S2 H 0.6082 0.3933 0.3758 0.088 Uiso 1 1 calc R
H2S3 H 0.5593 0.2965 0.3386 0.088 Uiso 1 1 calc R

loop_
_atom_site_aniso_label
_atom_site_aniso_U_11
_atom_site_aniso_U_22
_atom_site_aniso_U_33
_atom_site_aniso_U_23
_atom_site_aniso_U_13
_atom_site_aniso_U_12
Br1 0.0332(2) 0.0286(2) 0.0479(2) -0.00531(14) -0.01299(15) -0.00468(14)
Na1 0.0217(5) 0.0221(6) 0.0205(5) -0.0022(4) -0.0037(4) -0.0018(4)
O3 0.0439(13) 0.0232(11) 0.0233(10) -0.0039(8) -0.0084(9) -0.0015(9)
O2 0.0234(10) 0.0339(12) 0.0249(10) -0.0035(8) -0.0066(8) 0.0027(9)
O1 0.0335(11) 0.0251(11) 0.0248(10) -0.0056(8) -0.0004(9) -0.0066(9)
O4 0.0362(12) 0.0261(11) 0.0209(10) -0.0067(8) 0.0040(8) -0.0075(9)
O5 0.0241(10) 0.0355(12) 0.0209(10) -0.0037(8) -0.0079(8) 0.0036(9)
O6 0.0417(12) 0.0211(10) 0.0232(10) -0.0017(8) -0.0109(9) -0.0007(9)
O5W 0.0291(12) 0.0314(13) 0.0394(14) -0.0041(11) -0.0068(10) -0.0043(11)
O1W 0.0316(13) 0.0335(14) 0.0434(15) -0.0014(11) -0.0013(11) -0.0083(11)
O3W 0.0338(12) 0.0345(13) 0.0416(13) -0.0085(10) -0.0107(10) -0.0035(10)
O4W 0.0333(12) 0.0493(15) 0.0343(12) -0.0113(11) -0.0048(10) -0.0046(11)
O2W 0.0417(14) 0.0419(15) 0.0471(15) -0.0073(12) -0.0182(11) 0.0033(11)
N3 0.0214(11) 0.0215(12) 0.0189(11) -0.0007(8) -0.0046(9) -0.0018(9)
N2 0.0215(11) 0.0264(13) 0.0180(11) -0.0015(9) -0.0034(9) -0.0022(9)
N1 0.0219(11) 0.0234(12) 0.0185(11) -0.0024(9) -0.0017(9) -0.0028(9)
N4 0.0192(11) 0.0229(12) 0.0208(11) -0.0018(9) -0.0041(9) -0.0008(9)
N5 0.055(2) 0.0361(17) 0.0395(17) 0.0015(13) -0.0014(14) -0.0060(14)
N1S 0.074(3) 0.075(3) 0.056(2) -0.012(2) -0.019(2) 0.003(2)
C1 0.0289(14) 0.0268(15) 0.0182(13) -0.0008(10) -0.0003(11) -0.0067(12)
C5 0.0279(14) 0.0265(14) 0.0190(12) -0.0040(10) -0.0066(11) -0.0015(11)
C30 0.0336(15) 0.0217(14) 0.0206(13) -0.0030(10) -0.0076(11) -0.0017(11)
C10 0.0322(15) 0.0222(14) 0.0221(13) -0.0055(11) 0.0020(11) -0.0055(12)
C7 0.0271(14) 0.0277(15) 0.0194(13) 0.0008(10) -0.0083(11) -0.0023(11)
C21 0.0222(13) 0.0244(14) 0.0234(13) -0.0027(10) -0.0078(11) -0.0023(11)
C11 0.0244(13) 0.0246(14) 0.0207(13) -0.0037(10) -0.0043(10) -0.0015(11)
C6 0.0271(14) 0.0281(15) 0.0237(13) -0.0052(11) -0.0105(11) -0.0029(11)
C8 0.0238(13) 0.0261(15) 0.0238(13) 0.0008(11) -0.0062(11) 0.0014(11)
C3 0.0214(13) 0.0327(16) 0.0194(13) -0.0059(11) 0.0017(10) -0.0041(11)
C20 0.0202(13) 0.0358(17) 0.0254(14) -0.0042(12) -0.0058(11) -0.0018(12)
C40 0.0187(13) 0.0322(16) 0.0293(15) 0.0011(12) -0.0038(11) -0.0034(11)
C2 0.0244(13) 0.0276(15) 0.0219(13) -0.0008(11) -0.0010(11) -0.0081(11)
C22 0.0297(14) 0.0263(15) 0.0194(13) -0.0023(10) -0.0086(11) 0.0010(11)
C4 0.0241(14) 0.0309(16) 0.0208(13) -0.0066(11) -0.0016(11) 0.0021(11)
C31 0.0279(14) 0.0249(14) 0.0211(13) -0.0032(11) -0.0048(11) -0.0016(11)
C12 0.0302(15) 0.0306(16) 0.0193(13) -0.0047(11) 0.0024(11) -0.0064(12)
C34 0.0408(18) 0.0373(18) 0.0253(15) -0.0018(13) -0.0044(13) -0.0072(14)
C41 0.0190(13) 0.0325(16) 0.0299(15) -0.0020(12) -0.0012(11) -0.0049(11)
C42 0.0413(18) 0.042(2) 0.0318(17) -0.0056(14) -0.0063(14) -0.0175(15)
C23 0.0416(18) 0.0266(16) 0.0295(15) -0.0005(12) -0.0074(13) -0.0058(13)
C24 0.0401(18) 0.0295(16) 0.0347(17) -0.0086(13) -0.0126(14) 0.0004(13)
C32 0.0409(17) 0.0265(15) 0.0209(13) 0.0013(11) -0.0093(12) -0.0039(13)
C43 0.0384(17) 0.0333(17) 0.0299(16) -0.0060(13) -0.0027(13) -0.0082(14)
C33 0.0397(18) 0.0379(19) 0.0298(16) -0.0026(13) -0.0128(14) -0.0031(14)
C13 0.057(2) 0.038(2) 0.0303(17) -0.0141(14) 0.0020(16) -0.0099(17)
C44 0.053(2) 0.0349(19) 0.050(2) -0.0072(16) 0.0001(18) -0.0179(17)
C25 0.0411(19) 0.046(2) 0.0300(17) -0.0015(14) -0.0157(14) 0.0068(15)
C45 0.045(2) 0.043(2) 0.0292(16) -0.0002(14) -0.0048(14) -0.0094(16)
C14 0.063(2) 0.037(2) 0.0291(17) -0.0025(14) -0.0092(16) -0.0009(17)
C35 0.070(3) 0.0212(16) 0.0362(18) 0.0049(13) -0.0198(17) -0.0030(16)
C15 0.0299(17) 0.072(3) 0.0380(19) -0.0145(18) 0.0054(14) -0.0105(17)
C1S 0.043(2) 0.050(2) 0.048(2) -0.0208(19) -0.0119(17) 0.0004(17)
C2S 0.078(3) 0.047(3) 0.053(3) -0.008(2) -0.018(2) -0.006(2)

loop_
_atom_type_symbol
_atom_type_description
_atom_type_scat_dispersion_real
_atom_type_scat_dispersion_imag
_atom_type_scat_source
C C 0.0033 0.0016 'International Tables Vol C Tables 4.2.6.8 and 6.1.1.4'
H H 0.0000 0.0000 'International Tables Vol C Tables 4.2.6.8 and 6.1.1.4'
N N 0.0061 0.0033 'International Tables Vol C Tables 4.2.6.8 and 6.1.1.4'
O O 0.0106 0.0060 'International Tables Vol C Tables 4.2.6.8 and 6.1.1.4'
Na Na 0.0362 0.0249 'International Tables Vol C Tables 4.2.6.8 and 6.1.1.4'
Br Br -0.2901 2.4595 'International Tables Vol C Tables 4.2.6.8 and 6.1.1.4'

loop_
_geom_angle_atom_site_label_1
_geom_angle_atom_site_label_2
_geom_angle_atom_site_label_3
_geom_angle
_geom_angle_publ_flag
O3 Na1 N1 163.95(9) y
O3 Na1 N2 91.35(9) y
N1 Na1 N2 74.17(9) y
O3 Na1 O1 119.44(9) y
N1 Na1 O1 66.25(8) y
N2 Na1 O1 124.75(9) y
O3 Na1 N3 66.84(8) y
N1 Na1 N3 113.60(9) y
N2 Na1 N3 72.17(8) y
O1 Na1 N3 159.48(9) y
O3 Na1 N4 117.84(9) y
N1 Na1 N4 75.52(9) y
N2 Na1 N4 114.92(9) y
O1 Na1 N4 91.08(8) y
N3 Na1 N4 69.76(8) y
O3 Na1 O2 79.68(8) y
N1 Na1 O2 87.94(9) y
N2 Na1 O2 65.92(8) y
O1 Na1 O2 75.46(8) y
N3 Na1 O2 124.80(8) y
N4 Na1 O2 161.97(9) y
C31 O3 Na1 116.65(19) ?
C21 O2 Na1 105.14(18) ?
C11 O1 Na1 109.19(19) ?
C11 O4 C12 121.3(2) ?
C21 O5 C22 121.2(2) ?
C31 O6 C32 120.4(2) ?
C30 N3 C5 111.8(2) ?
C30 N3 C4 109.8(2) ?
C5 N3 C4 111.8(2) ?
C30 N3 Na1 105.86(16) ?
C5 N3 Na1 110.00(17) ?
C4 N3 Na1 107.21(17) ?
C20 N2 C3 110.4(2) ?
C20 N2 C2 110.5(2) ?
C3 N2 C2 112.1(2) ?
C20 N2 Na1 107.31(17) ?
C3 N2 Na1 109.92(17) ?
C2 N2 Na1 106.44(17) ?
C10 N1 C1 110.6(2) ?
C10 N1 C8 109.6(2) ?
C1 N1 C8 112.5(2) ?
C10 N1 Na1 109.67(17) ?
C1 N1 Na1 107.82(18) ?
C8 N1 Na1 106.53(17) ?
C6 N4 C40 109.8(2) ?
C6 N4 C7 109.2(2) ?
C40 N4 C7 109.7(2) ?
C6 N4 Na1 111.64(16) ?
C40 N4 Na1 113.91(17) ?
C7 N4 Na1 102.33(16) ?
C45 N5 C44 115.3(3) ?
N1 C1 C2 112.1(2) ?
N3 C5 C6 112.5(2) ?
N3 C30 C31 110.6(2) ?
N1 C10 C11 111.1(2) ?
N4 C7 C8 115.2(2) ?
O2 C21 O5 126.0(3) ?
O2 C21 C20 124.8(3) ?
O5 C21 C20 109.2(2) ?
O1 C11 O4 125.9(3) ?
O1 C11 C10 123.6(3) ?
O4 C11 C10 110.5(2) ?
N4 C6 C5 113.7(2) ?
N1 C8 C7 113.6(2) ?
N2 C3 C4 112.5(2) ?
N2 C20 C21 112.1(2) ?
N4 C40 C41 111.5(2) ?
N2 C2 C1 112.7(2) ?
O5 C22 C24 109.6(2) ?
O5 C22 C23 110.8(2) ?
C24 C22 C23 112.4(3) ?
O5 C22 C25 101.6(2) ?
C24 C22 C25 111.0(3) ?
C23 C22 C25 110.9(3) ?
N3 C4 C3 112.6(2) ?
O3 C31 O6 125.3(3) ?
O3 C31 C30 124.1(3) ?
O6 C31 C30 110.6(2) ?
O4 C12 C13 103.0(2) ?
O4 C12 C15 108.3(3) ?
C13 C12 C15 111.1(3) ?
O4 C12 C14 110.9(3) ?
C13 C12 C14 110.4(3) ?
C15 C12 C14 112.7(3) ?
C43 C41 C42 116.9(3) ?
C43 C41 C40 121.0(3) ?
C42 C41 C40 122.1(3) ?
C44 C42 C41 119.1(3) ?
O6 C32 C33 108.5(2) ?
O6 C32 C34 110.4(3) ?
C33 C32 C34 114.3(3) ?
O6 C32 C35 102.2(2) ?
C33 C32 C35 110.9(3) ?
C34 C32 C35 109.8(3) ?
C41 C43 C45 119.3(3) ?
N5 C44 C42 124.3(3) ?
N5 C45 C43 125.1(3) ?
N1S C1S C2S 179.2(5) ?

loop_
_geom_bond_atom_site_label_1
_geom_bond_atom_site_label_2
_geom_bond_distance
_geom_bond_publ_flag
Na1 O3 2.418(3) y
Na1 N1 2.457(3) y
Na1 N2 2.506(3) y
Na1 O1 2.542(3) y
Na1 N3 2.576(3) y
Na1 N4 2.586(3) y
Na1 O2 2.604(2) y
O3 C31 1.209(4) ?
O2 C21 1.203(4) ?
O1 C11 1.214(4) ?
O4 C11 1.319(3) ?
O4 C12 1.475(3) ?
O5 C21 1.334(3) ?
O5 C22 1.474(3) ?
O6 C31 1.330(4) ?
O6 C32 1.489(3) ?
N3 C30 1.462(4) ?
N3 C5 1.471(3) ?
N3 C4 1.479(4) ?
N2 C20 1.469(4) ?
N2 C3 1.473(4) ?
N2 C2 1.479(4) ?
N1 C10 1.453(4) ?
N1 C1 1.478(4) ?
N1 C8 1.483(4) ?
N4 C6 1.471(4) ?
N4 C40 1.478(4) ?
N4 C7 1.481(4) ?
N5 C45 1.329(5) ?
N5 C44 1.334(5) ?
N1S C1S 1.134(6) ?
C1 C2 1.514(4) ?
C5 C6 1.515(4) ?
C30 C31 1.505(4) ?
C10 C11 1.517(4) ?
C7 C8 1.514(4) ?
C21 C20 1.515(4) ?
C3 C4 1.528(4) ?
C40 C41 1.520(4) ?
C22 C24 1.507(4) ?
C22 C23 1.512(4) ?
C22 C25 1.525(4) ?
C12 C13 1.509(4) ?
C12 C15 1.514(5) ?
C12 C14 1.515(5) ?
C34 C32 1.517(5) ?
C41 C43 1.375(5) ?
C41 C42 1.397(5) ?
C42 C44 1.388(5) ?
C32 C33 1.512(5) ?
C32 C35 1.526(5) ?
C43 C45 1.385(5) ?
C1S C2S 1.435(6) ?
